data_4506147
loop_
_publ_author_name
'Batsanov, Andrei S.'
'Howard, Judith A. K.'
'Albesa-Jov\'e, David'
'Collings, Jonathan C.'
'Liu, Zhiqiang'
'Mkhalid, Ibraheem A. I.'
'Thibault, Marie-H\'el\`ene'
'Marder, Todd B.'

_publ_section_title
;
 Structural Versatility of
 Pyrene-2-(4,4,5,5-tetramethyl-[1,3,2]dioxaborolane) and
 Pyrene-2,7-bis(4,4,5,5-tetramethyl-[1,3,2]dioxaborolane)
;
_journal_issue 6
_journal_name_full 'Crystal Growth &amp; Design'
_journal_page_first 2794
_journal_paper_doi 10.1021/cg201554t
_journal_volume 12
_journal_year 2012
_chemical_formula_moiety 'C22 H21 B O2'
_chemical_formula_sum 'C22 H21 B O2'
_chemical_formula_weight 328.20
_chemical_name_systematic ' 4,4,5,5-Tetramethyl-2-pyrene-2-yl-[1,3,2]dioxaborolane '
_space_group_IT_number 2
_symmetry_cell_setting triclinic
_symmetry_space_group_name_Hall '-P 1'
_symmetry_space_group_name_H-M 'P -1'
_atom_sites_solution_hydrogens geom
_atom_sites_solution_primary direct
_atom_sites_solution_secondary difmap
_audit_creation_method SHELXL-97
_cell_angle_alpha 70.167(2)
_cell_angle_beta 82.018(2)
_cell_angle_gamma 87.411(2)
_cell_formula_units_Z 6
_cell_length_a 6.9518(4)
_cell_length_b 19.7285(12)
_cell_length_c 20.8481(12)
_cell_measurement_reflns_used 3034
_cell_measurement_temperature 120(2)
_cell_measurement_theta_max 24.45
_cell_measurement_theta_min 2.47
_cell_volume 2663.6(3)
_computing_cell_refinement 'SAINT v. 6.45A (Bruker, 2003)'
_computing_data_collection 'SMART version 5.625 (Bruker, 2001)'
_computing_data_reduction 'SAINT v. 6.45A (Bruker, 2003)'
_computing_molecular_graphics
;
 OLEX2: a complete structure solution, refinement and analysis program.
 Dolomanov et al., J. Appl. Cryst. (2009). 42, 339-341
;
_computing_publication_material
;
 OLEX2: a complete structure solution, refinement and analysis program.
 Dolomanov et al., J. Appl. Cryst. (2009). 42, 339-341
;
_computing_structure_refinement 'SHELXL-97 (Sheldrick, 2008b)'
_computing_structure_solution 'SHELXS-97 (Sheldrick, 2008b)'
_diffrn_ambient_temperature 120(2)
_diffrn_detector_area_resol_mean 5.6
_diffrn_measured_fraction_theta_full 0.952
_diffrn_measured_fraction_theta_max 0.952
_diffrn_measurement_device_type 'Bruker SMART 6000 CCD area detector'
_diffrn_measurement_method '\w scans'
_diffrn_radiation_monochromator graphite
_diffrn_radiation_source 'fine-focus sealed tube'
_diffrn_radiation_type MoK\a
_diffrn_radiation_wavelength 0.71073
_diffrn_reflns_av_R_equivalents 0.0368
_diffrn_reflns_av_sigmaI/netI 0.0791
_diffrn_reflns_limit_h_max 8
_diffrn_reflns_limit_h_min -8
_diffrn_reflns_limit_k_max 23
_diffrn_reflns_limit_k_min -21
_diffrn_reflns_limit_l_max 24
_diffrn_reflns_limit_l_min 0
_diffrn_reflns_number 20855
_diffrn_reflns_theta_full 25.01
_diffrn_reflns_theta_max 25.01
_diffrn_reflns_theta_min 2.01
_diffrn_standards_number 0
_exptl_absorpt_coefficient_mu 0.076
_exptl_absorpt_correction_T_max 1.0000
_exptl_absorpt_correction_T_min 0.7750
_exptl_absorpt_correction_type multi-scan
_exptl_absorpt_process_details 'TWINABS v. 1.05 (Sheldrick, 2008a)'
_exptl_crystal_colour colourless
_exptl_crystal_density_diffrn 1.228
_exptl_crystal_density_method 'not measured'
_exptl_crystal_description plate
_exptl_crystal_F_000 1044
_exptl_crystal_size_max 0.40
_exptl_crystal_size_mid 0.20
_exptl_crystal_size_min 0.04
_refine_diff_density_max 0.197
_refine_diff_density_min -0.206
_refine_diff_density_rms 0.043
_refine_ls_extinction_coef 0.0028(3)
_refine_ls_extinction_expression Fc^*^=kFc[1+0.001xFc^2^\l^3^/sin(2\q)]^-1/4^
_refine_ls_extinction_method SHELXL
_refine_ls_goodness_of_fit_ref 0.857
_refine_ls_hydrogen_treatment constr
_refine_ls_matrix_type full
_refine_ls_number_parameters 702
_refine_ls_number_reflns 8937
_refine_ls_number_restraints 0
_refine_ls_restrained_S_all 0.857
_refine_ls_R_factor_all 0.0832
_refine_ls_R_factor_gt 0.0423
_refine_ls_shift/su_max 0.002
_refine_ls_shift/su_mean 0.000
_refine_ls_structure_factor_coef Fsqd
_refine_ls_weighting_details 'calc w=1/[\s^2^(Fo^2^)+(0.0393P)^2^] where P=(Fo^2^+2Fc^2^)/3'
_refine_ls_weighting_scheme calc
_refine_ls_wR_factor_gt 0.0830
_refine_ls_wR_factor_ref 0.0937
_reflns_number_gt 5606
_reflns_number_total 8937
_reflns_threshold_expression I>2\s(I)
_cod_data_source_file cg201554t_si_002.cif
_cod_data_source_block \b-2
_cod_depositor_comments
;
The following automatic conversions were performed:

'_symmetry_cell_setting' value 'Triclinic' changed to 'triclinic'
according to /home/saulius/struct/CIF-dictionaries/cif_core.dic
dictionary named 'cif_core.dic' version 2.4.1 from 2010-06-29.

Automatic conversion script
Id: cif_fix_values 1891 2012-01-12 08:04:46Z andrius 
;
_cod_database_code 4506147
_exptl_twin_twinlaw_details '-1 0 0 -0.52 0.07 0.93 -0.53 1.07 -0.07'

loop_
_symmetry_equiv_pos_as_xyz
'x, y, z'
'-x, -y, -z'

loop_
_atom_site_label
_atom_site_type_symbol
_atom_site_fract_x
_atom_site_fract_y
_atom_site_fract_z
_atom_site_U_iso_or_equiv
_atom_site_adp_type
_atom_site_occupancy
_atom_site_symmetry_multiplicity
_atom_site_calc_flag
_atom_site_refinement_flags
O1A O 0.76325(19) 0.17354(7) 0.14071(7) 0.0352(4) Uani 1 1 d .
O2A O 1.04556(18) 0.10936(7) 0.14118(7) 0.0320(4) Uani 1 1 d .
C1A C 0.6157(3) 0.07454(10) 0.28385(10) 0.0288(5) Uani 1 1 d .
H1A H 0.5341 0.1122 0.2606 0.035 Uiso 1 1 d R
C2A C 0.8029(3) 0.06815(10) 0.25155(10) 0.0268(5) Uani 1 1 d .
C3A C 0.9205(3) 0.01264(10) 0.28712(10) 0.0291(5) Uani 1 1 d .
H3A H 1.0494 0.0087 0.2665 0.035 Uiso 1 1 d R
C4A C 0.9752(3) -0.09494(11) 0.38779(10) 0.0338(6) Uani 1 1 d .
H4A H 1.1037 -0.1000 0.3675 0.041 Uiso 1 1 d R
C5A C 0.9071(3) -0.14273(11) 0.45048(11) 0.0350(6) Uani 1 1 d .
H5A H 0.9888 -0.1807 0.4731 0.042 Uiso 1 1 d R
C6A C 0.6428(3) -0.18519(11) 0.54759(11) 0.0377(6) Uani 1 1 d .
H6A H 0.7222 -0.2236 0.5709 0.045 Uiso 1 1 d R
C7A C 0.4574(3) -0.17743(12) 0.57772(11) 0.0409(6) Uani 1 1 d .
H7A H 0.4107 -0.2107 0.6216 0.049 Uiso 1 1 d R
C8A C 0.3385(3) -0.12201(12) 0.54520(11) 0.0390(6) Uani 1 1 d .
H8A H 0.2111 -0.1178 0.5668 0.047 Uiso 1 1 d R
C9A C 0.2888(3) -0.01307(11) 0.44510(11) 0.0360(6) Uani 1 1 d .
H9A H 0.1619 -0.0071 0.4661 0.043 Uiso 1 1 d R
C10A C 0.3553(3) 0.03458(11) 0.38273(11) 0.0342(6) Uani 1 1 d .
H10A H 0.2748 0.0734 0.3610 0.041 Uiso 1 1 d R
C11A C 0.5453(3) 0.02718(10) 0.34909(10) 0.0263(5) Uani 1 1 d .
C12A C 0.6658(3) -0.02947(10) 0.38316(10) 0.0247(5) Uani 1 1 d .
C13A C 0.8567(3) -0.03699(10) 0.35196(10) 0.0271(5) Uani 1 1 d .
C14A C 0.5946(3) -0.07985(10) 0.44914(10) 0.0272(5) Uani 1 1 d .
C15A C 0.4043(3) -0.07200(11) 0.48030(11) 0.0326(5) Uani 1 1 d .
C16A C 0.7150(3) -0.13692(11) 0.48298(10) 0.0304(5) Uani 1 1 d .
C17A C 0.8585(3) 0.19824(11) 0.06893(10) 0.0320(5) Uani 1 1 d .
C18A C 1.0703(3) 0.17114(11) 0.07630(10) 0.0315(5) Uani 1 1 d .
C19A C 0.7527(3) 0.16234(12) 0.03025(11) 0.0437(6) Uani 1 1 d .
H191 H 0.6138 0.1738 0.0353 0.051(4) Uiso 1 1 d R
H192 H 0.7698 0.1099 0.0490 0.051(4) Uiso 1 1 d R
H193 H 0.8054 0.1798 -0.0187 0.051(4) Uiso 1 1 d R
C20A C 0.8350(3) 0.27904(11) 0.04057(11) 0.0514(7) Uani 1 1 d .
H201 H 0.6967 0.2909 0.0401 0.058(4) Uiso 1 1 d R
H202 H 0.9031 0.2976 -0.0064 0.058(4) Uiso 1 1 d R
H203 H 0.8898 0.3011 0.0697 0.058(4) Uiso 1 1 d R
C21A C 1.1658(3) 0.14465(11) 0.01973(10) 0.0386(6) Uani 1 1 d .
H211 H 1.2972 0.1277 0.0289 0.048(4) Uiso 1 1 d R
H212 H 1.1728 0.1842 -0.0244 0.048(4) Uiso 1 1 d R
H213 H 1.0895 0.1049 0.0178 0.048(4) Uiso 1 1 d R
C22A C 1.2014(3) 0.22422(12) 0.08766(11) 0.0504(7) Uani 1 1 d .
H221 H 1.3198 0.1998 0.1045 0.057(4) Uiso 1 1 d R
H222 H 1.1331 0.2441 0.1217 0.057(4) Uiso 1 1 d R
H223 H 1.2366 0.2636 0.0441 0.057(4) Uiso 1 1 d R
B1A B 0.8723(3) 0.11805(13) 0.17754(12) 0.0284(6) Uani 1 1 d .
O1B O 0.68936(19) 0.61322(7) 0.35037(7) 0.0362(4) Uani 1 1 d .
O2B O 0.39501(19) 0.60272(8) 0.41734(7) 0.0389(4) Uani 1 1 d .
C1B C 0.5845(3) 0.48790(11) 0.30697(10) 0.0296(5) Uani 1 1 d .
H1B H 0.7110 0.5081 0.2912 0.036 Uiso 1 1 d R
C2B C 0.4531(3) 0.51818(11) 0.34718(10) 0.0288(5) Uani 1 1 d .
C3B C 0.2668(3) 0.48803(11) 0.36939(10) 0.0312(5) Uani 1 1 d .
H3B H 0.1756 0.5085 0.3960 0.037 Uiso 1 1 d R
C4B C 0.0211(3) 0.39675(11) 0.37776(10) 0.0314(5) Uani 1 1 d .
H4B H -0.0702 0.4161 0.4051 0.038 Uiso 1 1 d R
C5B C -0.0300(3) 0.33975(11) 0.36212(10) 0.0303(5) Uani 1 1 d .
H5B H -0.1561 0.3195 0.3792 0.036 Uiso 1 1 d R
C6B C 0.0515(3) 0.25025(11) 0.30258(10) 0.0326(5) Uani 1 1 d .
H6B H -0.0740 0.2293 0.3187 0.039 Uiso 1 1 d R
C7B C 0.1829(3) 0.22237(11) 0.26144(10) 0.0348(6) Uani 1 1 d .
H7B H 0.1468 0.1824 0.2500 0.042 Uiso 1 1 d R
C8B C 0.3670(3) 0.25226(11) 0.23711(10) 0.0325(5) Uani 1 1 d .
H8B H 0.4546 0.2332 0.2084 0.039 Uiso 1 1 d R
C9B C 0.6141(3) 0.34175(11) 0.23084(10) 0.0311(5) Uani 1 1 d .
H9B H 0.7047 0.3229 0.2028 0.037 Uiso 1 1 d R
C10B C 0.6663(3) 0.39795(11) 0.24761(10) 0.0302(5) Uani 1 1 d .
H10B H 0.7935 0.4173 0.2314 0.036 Uiso 1 1 d R
C11B C 0.5350(3) 0.42917(11) 0.28920(10) 0.0261(5) Uani 1 1 d .
C12B C 0.3453(3) 0.39870(11) 0.31319(10) 0.0259(5) Uani 1 1 d .
C13B C 0.2108(3) 0.42891(11) 0.35378(10) 0.0270(5) Uani 1 1 d .
C14B C 0.2910(3) 0.33884(10) 0.29610(9) 0.0248(5) Uani 1 1 d .
C15B C 0.4242(3) 0.31006(11) 0.25426(10) 0.0278(5) Uani 1 1 d .
C16B C 0.1016(3) 0.30879(11) 0.32049(10) 0.0282(5) Uani 1 1 d .
C17B C 0.7051(3) 0.65534(12) 0.39548(11) 0.0349(6) Uani 1 1 d .
C18B C 0.4898(3) 0.66494(11) 0.42280(11) 0.0345(6) Uani 1 1 d .
C19B C 0.8213(3) 0.60920(12) 0.45129(11) 0.0510(7) Uani 1 1 d .
H194 H 0.9502 0.5997 0.4303 0.056(4) Uiso 1 1 d R
H195 H 0.7534 0.5634 0.4764 0.056(4) Uiso 1 1 d R
H196 H 0.8354 0.6348 0.4833 0.056(4) Uiso 1 1 d R
C20B C 0.8139(3) 0.72451(12) 0.35408(11) 0.0494(7) Uani 1 1 d .
H204 H 0.9474 0.7133 0.3387 0.067(4) Uiso 1 1 d R
H205 H 0.8160 0.7548 0.3828 0.067(4) Uiso 1 1 d R
H206 H 0.7486 0.7503 0.3140 0.067(4) Uiso 1 1 d R
C21B C 0.4525(3) 0.66247(12) 0.49666(11) 0.0475(7) Uani 1 1 d .
H214 H 0.3135 0.6688 0.5093 0.067(4) Uiso 1 1 d R
H215 H 0.5256 0.7012 0.5019 0.067(4) Uiso 1 1 d R
H216 H 0.4945 0.6158 0.5267 0.067(4) Uiso 1 1 d R
C22B C 0.3960(3) 0.73122(12) 0.37703(13) 0.0552(7) Uani 1 1 d .
H224 H 0.2552 0.7293 0.3911 0.073(5) Uiso 1 1 d R
H225 H 0.4228 0.7330 0.3290 0.073(5) Uiso 1 1 d R
H226 H 0.4492 0.7746 0.3812 0.073(5) Uiso 1 1 d R
B1B B 0.5133(4) 0.57940(14) 0.37087(12) 0.0317(6) Uani 1 1 d .
O1C O 0.3432(2) 0.82647(7) 0.12952(7) 0.0368(4) Uani 1 1 d .
O2C O 0.58096(19) 0.84001(7) 0.18974(7) 0.0357(4) Uani 1 1 d .
C1C C 0.5444(3) 0.69129(10) 0.11282(10) 0.0276(5) Uani 1 1 d .
H1C H 0.4267 0.7058 0.0936 0.033 Uiso 1 1 d R
C2C C 0.6134(3) 0.73130(10) 0.14889(10) 0.0262(5) Uani 1 1 d .
C3C C 0.7869(3) 0.70873(10) 0.17708(10) 0.0299(5) Uani 1 1 d .
H3C H 0.8358 0.7354 0.2017 0.036 Uiso 1 1 d R
C4C C 1.0652(3) 0.62509(11) 0.19969(10) 0.0312(5) Uani 1 1 d .
H4C H 1.1135 0.6507 0.2253 0.037 Uiso 1 1 d R
C5C C 1.1634(3) 0.56699(11) 0.19212(10) 0.0323(6) Uani 1 1 d .
H5C H 1.2799 0.5529 0.2122 0.039 Uiso 1 1 d R
C6C C 1.1916(3) 0.46521(11) 0.14637(10) 0.0325(6) Uani 1 1 d .
H6C H 1.3089 0.4501 0.1657 0.039 Uiso 1 1 d R
C7C C 1.1192(3) 0.42661(11) 0.11055(11) 0.0366(6) Uani 1 1 d .
H7C H 1.1858 0.3850 0.1060 0.044 Uiso 1 1 d R
C8C C 0.9496(3) 0.44820(11) 0.08146(10) 0.0323(5) Uani 1 1 d .
H8C H 0.9019 0.4215 0.0567 0.039 Uiso 1 1 d R
C9C C 0.6703(3) 0.53185(11) 0.05932(10) 0.0317(5) Uani 1 1 d .
H9C H 0.6199 0.5055 0.0347 0.038 Uiso 1 1 d R
C10C C 0.5726(3) 0.59011(11) 0.06663(10) 0.0294(5) Uani 1 1 d .
H10C H 0.4561 0.6041 0.0466 0.035 Uiso 1 1 d R
C11C C 0.6414(3) 0.63138(10) 0.10387(10) 0.0252(5) Uani 1 1 d .
C12C C 0.8179(3) 0.60975(10) 0.13258(10) 0.0238(5) Uani 1 1 d .
C13C C 0.8904(3) 0.64881(11) 0.17018(10) 0.0263(5) Uani 1 1 d .
C14C C 0.9209(3) 0.54817(10) 0.12488(10) 0.0244(5) Uani 1 1 d .
C15C C 0.8480(3) 0.50861(10) 0.08786(10) 0.0266(5) Uani 1 1 d .
C16C C 1.0952(3) 0.52621(10) 0.15455(10) 0.0270(5) Uani 1 1 d .
C17C C 0.2784(3) 0.88548(11) 0.15500(11) 0.0334(5) Uani 1 1 d .
C18C C 0.4706(3) 0.90725(11) 0.17389(12) 0.0385(6) Uani 1 1 d .
C19C C 0.1256(3) 0.85435(11) 0.21682(11) 0.0404(6) Uani 1 1 d .
H197 H 0.0176 0.8347 0.2028 0.051(4) Uiso 1 1 d R
H198 H 0.0769 0.8923 0.2354 0.051(4) Uiso 1 1 d R
H199 H 0.1835 0.8158 0.2523 0.051(4) Uiso 1 1 d R
C20C C 0.1884(3) 0.94329(12) 0.09900(11) 0.0516(7) Uani 1 1 d .
H207 H 0.2818 0.9585 0.0570 0.068(4) Uiso 1 1 d R
H208 H 0.1532 0.9848 0.1139 0.068(4) Uiso 1 1 d R
H209 H 0.0715 0.9241 0.0897 0.068(4) Uiso 1 1 d R
C21C C 0.5909(3) 0.96170(12) 0.11410(14) 0.0705(9) Uani 1 1 d .
H217 H 0.7209 0.9653 0.1259 0.080(5) Uiso 1 1 d R
H218 H 0.5279 1.0091 0.1035 0.080(5) Uiso 1 1 d R
H219 H 0.6021 0.9461 0.0738 0.080(5) Uiso 1 1 d R
C22C C 0.4479(3) 0.93087(13) 0.23652(13) 0.0532(7) Uani 1 1 d .
H227 H 0.5766 0.9383 0.2473 0.057(4) Uiso 1 1 d R
H228 H 0.3779 0.8937 0.2759 0.057(4) Uiso 1 1 d R
H229 H 0.3748 0.9761 0.2269 0.057(4) Uiso 1 1 d R
B1C B 0.5100(4) 0.79939(13) 0.15611(12) 0.0300(6) Uani 1 1 d .

loop_
_atom_site_aniso_label
_atom_site_aniso_U_11
_atom_site_aniso_U_22
_atom_site_aniso_U_33
_atom_site_aniso_U_23
_atom_site_aniso_U_13
_atom_site_aniso_U_12
O1A 0.0383(9) 0.0316(9) 0.0295(9) -0.0054(7) 0.0026(7) 0.0044(7)
O2A 0.0331(9) 0.0326(9) 0.0240(8) -0.0036(7) 0.0021(7) -0.0005(7)
C1A 0.0341(13) 0.0222(12) 0.0293(13) -0.0078(10) -0.0050(11) 0.0027(10)
C2A 0.0321(12) 0.0222(12) 0.0267(13) -0.0091(10) -0.0036(10) -0.0005(10)
C3A 0.0277(12) 0.0339(14) 0.0262(13) -0.0122(10) 0.0012(10) -0.0023(10)
C4A 0.0317(13) 0.0367(14) 0.0335(14) -0.0130(11) -0.0039(11) 0.0019(11)
C5A 0.0400(14) 0.0321(14) 0.0328(14) -0.0094(11) -0.0098(12) 0.0031(11)
C6A 0.0445(15) 0.0359(14) 0.0296(14) -0.0041(11) -0.0108(12) -0.0062(12)
C7A 0.0467(15) 0.0434(15) 0.0257(14) -0.0019(11) -0.0027(12) -0.0144(13)
C8A 0.0372(14) 0.0480(16) 0.0286(14) -0.0101(12) 0.0026(11) -0.0109(12)
C9A 0.0268(12) 0.0463(15) 0.0327(14) -0.0125(12) 0.0019(11) -0.0016(11)
C10A 0.0337(13) 0.0348(14) 0.0328(14) -0.0104(11) -0.0031(11) 0.0015(11)
C11A 0.0283(12) 0.0267(13) 0.0250(13) -0.0106(10) -0.0023(10) -0.0013(10)
C12A 0.0263(12) 0.0239(12) 0.0240(12) -0.0085(10) -0.0015(10) -0.0037(10)
C13A 0.0286(12) 0.0282(13) 0.0256(13) -0.0096(10) -0.0050(10) -0.0001(10)
C14A 0.0319(12) 0.0264(13) 0.0248(13) -0.0101(10) -0.0034(10) -0.0053(10)
C15A 0.0321(13) 0.0375(14) 0.0284(13) -0.0119(11) -0.0008(11) -0.0061(11)
C16A 0.0352(13) 0.0283(13) 0.0288(13) -0.0098(10) -0.0067(11) -0.0026(11)
C17A 0.0406(14) 0.0283(13) 0.0231(13) -0.0048(10) -0.0005(11) -0.0024(11)
C18A 0.0382(13) 0.0316(13) 0.0213(12) -0.0042(10) -0.0020(11) -0.0083(11)
C19A 0.0377(14) 0.0492(16) 0.0442(16) -0.0149(13) -0.0060(12) -0.0038(12)
C20A 0.0756(18) 0.0308(15) 0.0380(15) -0.0034(12) 0.0016(14) 0.0060(13)
C21A 0.0404(14) 0.0407(15) 0.0306(14) -0.0087(11) 0.0017(11) -0.0026(11)
C22A 0.0569(16) 0.0600(18) 0.0320(15) -0.0118(13) 0.0000(13) -0.0249(14)
B1A 0.0299(14) 0.0289(15) 0.0278(15) -0.0120(12) -0.0008(13) -0.0038(12)
O1B 0.0379(9) 0.0435(10) 0.0310(9) -0.0191(7) 0.0028(7) -0.0113(7)
O2B 0.0369(9) 0.0426(10) 0.0427(10) -0.0236(8) 0.0035(8) -0.0080(8)
C1B 0.0271(12) 0.0328(14) 0.0244(13) -0.0030(10) -0.0040(10) -0.0035(10)
C2B 0.0298(13) 0.0333(14) 0.0232(12) -0.0086(10) -0.0054(10) -0.0003(10)
C3B 0.0313(13) 0.0363(14) 0.0253(13) -0.0111(11) -0.0006(10) 0.0020(11)
C4B 0.0271(12) 0.0403(15) 0.0270(13) -0.0134(11) 0.0011(10) -0.0004(11)
C5B 0.0251(12) 0.0360(14) 0.0286(13) -0.0090(11) -0.0035(10) -0.0034(10)
C6B 0.0326(13) 0.0322(14) 0.0299(13) -0.0058(10) -0.0044(11) -0.0042(11)
C7B 0.0464(15) 0.0266(13) 0.0314(14) -0.0081(11) -0.0100(12) 0.0002(11)
C8B 0.0369(14) 0.0284(13) 0.0301(13) -0.0078(10) -0.0037(11) 0.0046(11)
C9B 0.0306(13) 0.0355(14) 0.0238(12) -0.0068(10) -0.0020(10) 0.0035(11)
C10B 0.0287(12) 0.0333(14) 0.0248(13) -0.0052(10) -0.0025(10) -0.0017(10)
C11B 0.0281(12) 0.0278(13) 0.0190(12) -0.0033(10) -0.0029(10) -0.0004(10)
C12B 0.0285(12) 0.0261(13) 0.0186(12) -0.0017(9) -0.0043(10) 0.0020(10)
C13B 0.0292(12) 0.0285(13) 0.0212(12) -0.0046(10) -0.0064(10) 0.0016(10)
C14B 0.0305(12) 0.0248(12) 0.0160(11) -0.0020(9) -0.0060(10) 0.0018(10)
C15B 0.0338(13) 0.0234(13) 0.0223(12) -0.0023(10) -0.0057(10) 0.0029(10)
C16B 0.0303(13) 0.0270(13) 0.0241(13) -0.0029(10) -0.0074(10) -0.0004(10)
C17B 0.0381(14) 0.0429(15) 0.0258(13) -0.0130(11) -0.0045(11) -0.0077(11)
C18B 0.0348(13) 0.0358(14) 0.0347(14) -0.0154(11) 0.0005(11) -0.0063(11)
C19B 0.0425(15) 0.0721(19) 0.0417(16) -0.0236(14) -0.0047(13) 0.0009(14)
C20B 0.0508(16) 0.0588(17) 0.0409(16) -0.0220(13) 0.0071(13) -0.0220(13)
C21B 0.0479(15) 0.0563(17) 0.0407(16) -0.0233(13) 0.0079(12) -0.0097(13)
C22B 0.0570(17) 0.0475(17) 0.0607(18) -0.0169(14) -0.0109(14) 0.0023(14)
B1B 0.0323(15) 0.0346(16) 0.0246(15) -0.0056(12) -0.0027(12) -0.0011(13)
O1C 0.0483(10) 0.0304(9) 0.0364(9) -0.0171(7) -0.0092(8) 0.0090(7)
O2C 0.0344(9) 0.0293(9) 0.0469(10) -0.0194(8) 0.0001(7) 0.0003(7)
C1C 0.0281(12) 0.0267(13) 0.0245(12) -0.0045(10) -0.0011(10) -0.0026(10)
C2C 0.0308(12) 0.0228(12) 0.0219(12) -0.0065(9) 0.0039(10) -0.0004(10)
C3C 0.0373(13) 0.0259(13) 0.0274(13) -0.0115(10) 0.0016(11) -0.0075(11)
C4C 0.0361(13) 0.0307(14) 0.0287(13) -0.0116(10) -0.0055(11) -0.0034(11)
C5C 0.0291(12) 0.0343(14) 0.0289(13) -0.0035(11) -0.0067(10) -0.0014(11)
C6C 0.0356(13) 0.0281(14) 0.0249(13) 0.0005(10) 0.0012(11) 0.0015(11)
C7C 0.0466(15) 0.0260(14) 0.0313(14) -0.0066(11) 0.0044(12) 0.0068(11)
C8C 0.0446(14) 0.0255(13) 0.0263(13) -0.0100(10) 0.0012(11) -0.0035(11)
C9C 0.0394(13) 0.0312(14) 0.0277(13) -0.0132(10) -0.0054(11) -0.0040(11)
C10C 0.0332(12) 0.0300(13) 0.0271(13) -0.0108(10) -0.0075(10) -0.0006(11)
C11C 0.0284(12) 0.0242(13) 0.0205(12) -0.0056(10) 0.0005(10) -0.0016(10)
C12C 0.0264(11) 0.0224(12) 0.0206(12) -0.0054(9) 0.0005(10) -0.0052(10)
C13C 0.0297(12) 0.0254(13) 0.0225(12) -0.0072(10) -0.0009(10) -0.0017(10)
C14C 0.0284(12) 0.0209(12) 0.0208(12) -0.0046(9) 0.0021(10) -0.0035(10)
C15C 0.0346(13) 0.0210(12) 0.0212(12) -0.0057(9) 0.0034(10) -0.0025(10)
C16C 0.0286(12) 0.0235(13) 0.0239(13) -0.0031(10) 0.0008(10) -0.0016(10)
C17C 0.0393(13) 0.0262(13) 0.0358(14) -0.0140(11) 0.0015(11) -0.0012(11)
C18C 0.0325(13) 0.0274(14) 0.0560(16) -0.0197(12) 0.0090(12) -0.0043(11)
C19C 0.0365(13) 0.0360(14) 0.0503(16) -0.0175(12) -0.0019(12) -0.0043(11)
C20C 0.0686(18) 0.0396(15) 0.0445(16) -0.0130(13) -0.0091(14) 0.0157(13)
C21C 0.0531(17) 0.0308(16) 0.110(2) -0.0137(16) 0.0258(17) -0.0057(13)
C22C 0.0383(15) 0.0563(18) 0.086(2) -0.0518(16) -0.0066(14) 0.0028(13)
B1C 0.0367(15) 0.0279(15) 0.0232(15) -0.0088(12) 0.0041(12) -0.0012(12)

loop_
_atom_type_symbol
_atom_type_description
_atom_type_scat_dispersion_real
_atom_type_scat_dispersion_imag
_atom_type_scat_source
C C 0.0033 0.0016 'International Tables Vol C Tables 4.2.6.8 and 6.1.1.4'
H H 0.0000 0.0000 'International Tables Vol C Tables 4.2.6.8 and 6.1.1.4'
B B 0.0013 0.0007 'International Tables Vol C Tables 4.2.6.8 and 6.1.1.4'
O O 0.0106 0.0060 'International Tables Vol C Tables 4.2.6.8 and 6.1.1.4'

loop_
_exptl_crystal_face_index_h
_exptl_crystal_face_index_k
_exptl_crystal_face_index_l
_exptl_crystal_face_perp_dist
0.00 1.00 1.00 0.0200
0.00 -1.00 -1.00 0.0200
0.00 1.00 -1.00 0.1000
0.00 -1.00 1.00 0.1000
1.00 0.00 0.00 0.2000
-1.00 0.00 0.00 0.2000

loop_
_geom_angle_atom_site_label_1
_geom_angle_atom_site_label_2
_geom_angle_atom_site_label_3
_geom_angle
B1A O1A C17A 107.28(16)
B1A O2A C18A 107.57(15)
C11A C1A C2A 122.06(18)
C11A C1A H1A 119.1
C2A C1A H1A 118.9
C3A C2A C1A 117.69(18)
C3A C2A B1A 121.22(19)
C1A C2A B1A 121.00(18)
C2A C3A C13A 122.70(19)
C2A C3A H3A 118.6
C13A C3A H3A 118.7
C5A C4A C13A 121.13(19)
C5A C4A H4A 119.5
C13A C4A H4A 119.4
C4A C5A C16A 121.3(2)
C4A C5A H5A 119.4
C16A C5A H5A 119.3
C7A C6A C16A 120.6(2)
C7A C6A H6A 119.7
C16A C6A H6A 119.7
C6A C7A C8A 121.1(2)
C6A C7A H7A 119.5
C8A C7A H7A 119.4
C7A C8A C15A 120.5(2)
C7A C8A H8A 119.7
C15A C8A H8A 119.8
C10A C9A C15A 121.8(2)
C10A C9A H9A 119.1
C15A C9A H9A 119.1
C9A C10A C11A 120.9(2)
C9A C10A H10A 119.5
C11A C10A H10A 119.6
C1A C11A C12A 119.01(18)
C1A C11A C10A 122.08(18)
C12A C11A C10A 118.91(18)
C11A C12A C13A 120.20(17)
C11A C12A C14A 119.93(18)
C13A C12A C14A 119.87(17)
C3A C13A C12A 118.31(18)
C3A C13A C4A 122.83(19)
C12A C13A C4A 118.86(18)
C15A C14A C16A 120.41(18)
C15A C14A C12A 119.73(18)
C16A C14A C12A 119.85(18)
C8A C15A C14A 118.52(19)
C8A C15A C9A 122.8(2)
C14A C15A C9A 118.70(19)
C6A C16A C14A 118.86(19)
C6A C16A C5A 122.17(19)
C14A C16A C5A 118.96(18)
O1A C17A C20A 107.50(16)
O1A C17A C19A 106.71(16)
C20A C17A C19A 110.35(18)
O1A C17A C18A 102.76(15)
C20A C17A C18A 115.45(17)
C19A C17A C18A 113.26(18)
O2A C18A C21A 108.45(16)
O2A C18A C22A 106.16(16)
C21A C18A C22A 110.50(18)
O2A C18A C17A 102.41(15)
C21A C18A C17A 114.85(17)
C22A C18A C17A 113.66(18)
C17A C19A H191 109.6
C17A C19A H192 109.5
H191 C19A H192 109.3
C17A C19A H193 109.7
H191 C19A H193 109.3
H192 C19A H193 109.4
C17A C20A H201 109.4
C17A C20A H202 109.6
H201 C20A H202 109.4
C17A C20A H203 109.4
H201 C20A H203 109.5
H202 C20A H203 109.4
C18A C21A H211 109.5
C18A C21A H212 109.3
H211 C21A H212 109.5
C18A C21A H213 109.6
H211 C21A H213 109.5
H212 C21A H213 109.4
C18A C22A H221 109.8
C18A C22A H222 109.6
H221 C22A H222 109.3
C18A C22A H223 109.5
H221 C22A H223 109.3
H222 C22A H223 109.3
O2A B1A O1A 113.21(18)
O2A B1A C2A 123.27(19)
O1A B1A C2A 123.47(19)
B1B O1B C17B 106.87(16)
B1B O2B C18B 107.37(17)
C11B C1B C2B 122.18(19)
C11B C1B H1B 118.9
C2B C1B H1B 118.9
C3B C2B C1B 117.9(2)
C3B C2B B1B 120.13(19)
C1B C2B B1B 121.83(19)
C13B C3B C2B 122.2(2)
C13B C3B H3B 118.9
C2B C3B H3B 118.9
C5B C4B C13B 121.5(2)
C5B C4B H4B 119.2
C13B C4B H4B 119.3
C4B C5B C16B 121.5(2)
C4B C5B H5B 119.2
C16B C5B H5B 119.3
C7B C6B C16B 120.9(2)
C7B C6B H6B 119.5
C16B C6B H6B 119.7
C8B C7B C6B 120.5(2)
C8B C7B H7B 119.7
C6B C7B H7B 119.8
C7B C8B C15B 120.6(2)
C7B C8B H8B 119.6
C15B C8B H8B 119.8
C10B C9B C15B 121.4(2)
C10B C9B H9B 119.3
C15B C9B H9B 119.3
C9B C10B C11B 121.8(2)
C9B C10B H10B 119.1
C11B C10B H10B 119.2
C1B C11B C12B 118.93(19)
C1B C11B C10B 123.07(19)
C12B C11B C10B 118.0(2)
C13B C12B C14B 120.33(18)
C13B C12B C11B 119.5(2)
C14B C12B C11B 120.20(19)
C3B C13B C12B 119.30(19)
C3B C13B C4B 122.39(19)
C12B C13B C4B 118.3(2)
C15B C14B C16B 120.3(2)
C15B C14B C12B 120.07(18)
C16B C14B C12B 119.67(19)
C8B C15B C14B 119.20(19)
C8B C15B C9B 122.2(2)
C14B C15B C9B 118.6(2)
C6B C16B C14B 118.5(2)
C6B C16B C5B 122.75(19)
C14B C16B C5B 118.7(2)
O1B C17B C20B 108.84(17)
O1B C17B C19B 105.93(17)
C20B C17B C19B 109.96(18)
O1B C17B C18B 102.90(16)
C20B C17B C18B 115.28(19)
C19B C17B C18B 113.19(17)
O2B C18B C21B 108.60(17)
O2B C18B C22B 106.37(17)
C21B C18B C22B 110.05(19)
O2B C18B C17B 102.54(16)
C21B C18B C17B 115.41(18)
C22B C18B C17B 113.13(18)
C17B C19B H194 109.6
C17B C19B H195 109.6
H194 C19B H195 109.4
C17B C19B H196 109.4
H194 C19B H196 109.4
H195 C19B H196 109.4
C17B C20B H204 109.6
C17B C20B H205 109.4
H204 C20B H205 109.5
C17B C20B H206 109.4
H204 C20B H206 109.4
H205 C20B H206 109.5
C18B C21B H214 109.6
C18B C21B H215 109.4
H214 C21B H215 109.5
C18B C21B H216 109.5
H214 C21B H216 109.4
H215 C21B H216 109.5
C18B C22B H224 109.6
C18B C22B H225 109.7
H224 C22B H225 109.4
C18B C22B H226 109.4
H224 C22B H226 109.4
H225 C22B H226 109.4
O1B B1B O2B 113.6(2)
O1B B1B C2B 124.1(2)
O2B B1B C2B 122.2(2)
B1C O1C C17C 107.60(17)
B1C O2C C18C 106.87(17)
C11C C1C C2C 122.53(19)
C11C C1C H1C 118.8
C2C C1C H1C 118.7
C1C C2C C3C 117.67(19)
C1C C2C B1C 122.3(2)
C3C C2C B1C 120.0(2)
C13C C3C C2C 122.5(2)
C13C C3C H3C 118.8
C2C C3C H3C 118.7
C5C C4C C13C 121.6(2)
C5C C4C H4C 119.3
C13C C4C H4C 119.2
C4C C5C C16C 121.3(2)
C4C C5C H5C 119.3
C16C C5C H5C 119.4
C7C C6C C16C 121.1(2)
C7C C6C H6C 119.5
C16C C6C H6C 119.4
C6C C7C C8C 120.3(2)
C6C C7C H7C 119.9
C8C C7C H7C 119.8
C7C C8C C15C 121.0(2)
C7C C8C H8C 119.5
C15C C8C H8C 119.5
C10C C9C C15C 121.7(2)
C10C C9C H9C 119.2
C15C C9C H9C 119.1
C9C C10C C11C 121.40(19)
C9C C10C H10C 119.3
C11C C10C H10C 119.3
C1C C11C C12C 118.80(19)
C1C C11C C10C 123.03(19)
C12C C11C C10C 118.17(18)
C13C C12C C11C 119.96(18)
C13C C12C C14C 119.64(18)
C11C C12C C14C 120.39(19)
C3C C13C C12C 118.53(19)
C3C C13C C4C 122.6(2)
C12C C13C C4C 118.84(19)
C15C C14C C16C 120.05(19)
C15C C14C C12C 119.83(18)
C16C C14C C12C 120.12(19)
C8C C15C C14C 119.01(19)
C8C C15C C9C 122.5(2)
C14C C15C C9C 118.50(18)
C6C C16C C14C 118.5(2)
C6C C16C C5C 122.9(2)
C14C C16C C5C 118.53(19)
O1C C17C C20C 108.52(17)
O1C C17C C19C 106.81(16)
C20C C17C C19C 109.69(17)
O1C C17C C18C 102.03(16)
C20C C17C C18C 115.53(18)
C19C C17C C18C 113.53(18)
O2C C18C C21C 106.31(16)
O2C C18C C22C 108.03(19)
C21C C18C C22C 110.2(2)
O2C C18C C17C 102.49(16)
C21C C18C C17C 113.6(2)
C22C C18C C17C 115.40(18)
C17C C19C H197 109.6
C17C C19C H198 109.6
H197 C19C H198 109.5
C17C C19C H199 109.4
H197 C19C H199 109.4
H198 C19C H199 109.4
C17C C20C H207 109.5
C17C C20C H208 109.5
H207 C20C H208 109.4
C17C C20C H209 109.5
H207 C20C H209 109.4
H208 C20C H209 109.5
C18C C21C H217 109.8
C18C C21C H218 109.7
H217 C21C H218 109.3
C18C C21C H219 109.2
H217 C21C H219 109.4
H218 C21C H219 109.4
C18C C22C H227 109.5
C18C C22C H228 109.7
H227 C22C H228 109.4
C18C C22C H229 109.4
H227 C22C H229 109.4
H228 C22C H229 109.4
O1C B1C O2C 113.16(19)
O1C B1C C2C 124.4(2)
O2C B1C C2C 122.4(2)

loop_
_geom_bond_atom_site_label_1
_geom_bond_atom_site_label_2
_geom_bond_distance
O1A B1A 1.371(3)
O1A C17A 1.475(2)
O2A B1A 1.368(2)
O2A C18A 1.477(2)
C1A C11A 1.399(2)
C1A C2A 1.401(2)
C1A H1A 0.9500
C2A C3A 1.398(2)
C2A B1A 1.545(3)
C3A C13A 1.399(2)
C3A H3A 0.9497
C4A C5A 1.362(3)
C4A C13A 1.432(3)
C4A H4A 0.9496
C5A C16A 1.429(3)
C5A H5A 0.9503
C6A C7A 1.379(3)
C6A C16A 1.399(3)
C6A H6A 0.9499
C7A C8A 1.382(3)
C7A H7A 0.9498
C8A C15A 1.406(3)
C8A H8A 0.9497
C9A C10A 1.353(3)
C9A C15A 1.426(3)
C9A H9A 0.9494
C10A C11A 1.433(3)
C10A H10A 0.9497
C11A C12A 1.413(2)
C12A C13A 1.419(2)
C12A C14A 1.433(2)
C14A C15A 1.417(3)
C14A C16A 1.416(3)
C17A C20A 1.510(3)
C17A C19A 1.514(3)
C17A C18A 1.554(3)
C18A C21A 1.508(3)
C18A C22A 1.516(3)
C19A H191 0.9813
C19A H192 0.9814
C19A H193 0.9813
C20A H201 0.9799
C20A H202 0.9799
C20A H203 0.9805
C21A H211 0.9799
C21A H212 0.9801
C21A H213 0.9803
C22A H221 0.9813
C22A H222 0.9811
C22A H223 0.9823
O1B B1B 1.364(3)
O1B C17B 1.468(2)
O2B B1B 1.369(3)
O2B C18B 1.464(2)
C1B C11B 1.400(3)
C1B C2B 1.405(3)
C1B H1B 0.9500
C2B C3B 1.400(3)
C2B B1B 1.545(3)
C3B C13B 1.397(3)
C3B H3B 0.9497
C4B C5B 1.347(3)
C4B C13B 1.438(3)
C4B H4B 0.9492
C5B C16B 1.432(3)
C5B H5B 0.9500
C6B C7B 1.389(3)
C6B C16B 1.400(3)
C6B H6B 0.9500
C7B C8B 1.389(3)
C7B H7B 0.9503
C8B C15B 1.394(3)
C8B H8B 0.9498
C9B C10B 1.348(3)
C9B C15B 1.436(3)
C9B H9B 0.9494
C10B C11B 1.434(3)
C10B H10B 0.9500
C11B C12B 1.427(3)
C12B C13B 1.421(3)
C12B C14B 1.424(3)
C14B C15B 1.416(3)
C14B C16B 1.423(3)
C17B C20B 1.514(3)
C17B C19B 1.520(3)
C17B C18B 1.552(3)
C18B C21B 1.510(3)
C18B C22B 1.515(3)
C19B H194 0.9802
C19B H195 0.9810
C19B H196 0.9804
C20B H204 0.9799
C20B H205 0.9800
C20B H206 0.9803
C21B H214 0.9797
C21B H215 0.9800
C21B H216 0.9802
C22B H224 0.9806
C22B H225 0.9805
C22B H226 0.9818
O1C B1C 1.363(3)
O1C C17C 1.465(2)
O2C B1C 1.375(3)
O2C C18C 1.462(2)
C1C C11C 1.389(3)
C1C C2C 1.398(3)
C1C H1C 0.9499
C2C C3C 1.403(3)
C2C B1C 1.537(3)
C3C C13C 1.395(3)
C3C H3C 0.9500
C4C C5C 1.352(3)
C4C C13C 1.427(3)
C4C H4C 0.9497
C5C C16C 1.432(3)
C5C H5C 0.9499
C6C C7C 1.384(3)
C6C C16C 1.400(3)
C6C H6C 0.9500
C7C C8C 1.384(3)
C7C H7C 0.9500
C8C C15C 1.394(3)
C8C H8C 0.9497
C9C C10C 1.351(3)
C9C C15C 1.435(3)
C9C H9C 0.9502
C10C C11C 1.436(3)
C10C H10C 0.9496
C11C C12C 1.424(2)
C12C C13C 1.420(3)
C12C C14C 1.427(3)
C14C C15C 1.419(3)
C14C C16C 1.421(2)
C17C C20C 1.514(3)
C17C C19C 1.520(3)
C17C C18C 1.561(3)
C18C C21C 1.513(3)
C18C C22C 1.515(3)
C19C H197 0.9810
C19C H198 0.9808
C19C H199 0.9808
C20C H207 0.9803
C20C H208 0.9799
C20C H209 0.9807
C21C H217 0.9810
C21C H218 0.9815
C21C H219 0.9808
C22C H227 0.9805
C22C H228 0.9809
C22C H229 0.9799
